data_4328676
loop_
_publ_author_name
'Jun-ichi Nishigaki'
'Tsuyoshi Matsumoto'
'Kazuyuki Tatsumi'

_publ_contact_author_email i45100a@nucc.cc.nagoya-u.ac.jp
_publ_contact_author_fax +81-52-789-2943
_publ_contact_author_name 'Kazuyuki TATSUMI'
_publ_contact_author_phone +81-52-789-2474
_publ_section_title
;
 Coordination of Methyl Coenzyme M and Coenzyme M at Divalent and
 Trivalent Nickel Cyclams: Model Studies of Methyl Coenzyme M Reductase
 Active Site
;
_journal_name_full 'Inorganic Chemistry'
_journal_page_first 3690
_journal_page_last 3697
_journal_paper_doi 10.1021/ic202686x
_journal_volume 51
_journal_year 2012
_chemical_formula_moiety '2(C4 H9 O6 S4), C10 H24 N4 Ni '
_chemical_formula_sum 'C18 H42 N4 Ni O12 S8'
_chemical_formula_weight 821.81
_space_group_IT_number 15
_symmetry_cell_setting monoclinic
_symmetry_Int_Tables_number 15
_symmetry_space_group_name_Hall '-C 2yc'
_symmetry_space_group_name_H-M 'C 1 2/c 1'
_cell_angle_alpha 90.0000
_cell_angle_beta 120.645(6)
_cell_angle_gamma 90.0000
_cell_formula_units_Z 4
_cell_length_a 22.920(5)
_cell_length_b 9.2546(13)
_cell_length_c 18.029(3)
_cell_measurement_reflns_used 4996
_cell_measurement_temperature 173.0
_cell_measurement_theta_max 27.5
_cell_measurement_theta_min 3.5
_cell_volume 3290.1(10)
_computing_cell_refinement DTREK
_computing_data_collection DTREK
_computing_data_reduction CrystalStructure
_computing_publication_material 'CrystalStructure 3.8'
_computing_structure_refinement SHELXL
_computing_structure_solution SIR97
_diffrn_ambient_temperature 173
_diffrn_detector_area_resol_mean 7.31
_diffrn_measured_fraction_theta_full 0.992
_diffrn_measured_fraction_theta_max 0.992
_diffrn_measurement_device_type 'Rigaku Saturn'
_diffrn_measurement_method \w
_diffrn_radiation_type 'Mo K\a'
_diffrn_radiation_wavelength 0.71070
_diffrn_reflns_av_R_equivalents 0.244
_diffrn_reflns_limit_h_max 29
_diffrn_reflns_limit_h_min -29
_diffrn_reflns_limit_k_max 11
_diffrn_reflns_limit_k_min -11
_diffrn_reflns_limit_l_max 23
_diffrn_reflns_limit_l_min -23
_diffrn_reflns_number 19366
_diffrn_reflns_theta_full 27.54
_diffrn_reflns_theta_max 27.54
_exptl_absorpt_coefficient_mu 1.158
_exptl_absorpt_correction_T_max 0.944
_exptl_absorpt_correction_T_min 0.629
_exptl_absorpt_correction_type multi-scan
_exptl_absorpt_process_details 'Jacobson, R. (1998) Private communication'
_exptl_crystal_colour yellow
_exptl_crystal_density_diffrn 1.659
_exptl_crystal_description needle
_exptl_crystal_F_000 1720.00
_exptl_crystal_size_max 0.10
_exptl_crystal_size_mid 0.05
_exptl_crystal_size_min 0.05
_refine_diff_density_max 0.68
_refine_diff_density_min -1.18
_refine_ls_extinction_method none
_refine_ls_goodness_of_fit_ref 1.015
_refine_ls_hydrogen_treatment refall
_refine_ls_number_parameters 201
_refine_ls_number_reflns 3762
_refine_ls_R_factor_gt 0.0601
_refine_ls_shift/su_max 0.0010
_refine_ls_structure_factor_coef Fsqd
_refine_ls_weighting_details 'w = 1/[\s^2^(Fo^2^)+(0.0500P)^2^+0.0000P] where P=(Fo^2^+2Fc^2^)/3'
_refine_ls_weighting_scheme calc
_refine_ls_wR_factor_ref 0.1514
_reflns_number_gt 2981
_reflns_number_total 3762
_reflns_threshold_expression F^2^>2.0\s(F^2^)
_cod_data_source_file ic202686x_si_001_7.cif
_cod_data_source_block Ni(cyclam)(HCoMSSCoM)2_10
_cod_original_formula_sum 'C18 H42 N4 Ni O12 S8 '
_cod_database_code 4328676

loop_
_symmetry_equiv_pos_site_id
_symmetry_equiv_pos_as_xyz
1 +X,+Y,+Z
2 -X,+Y,1/2-Z
3 -X,-Y,-Z
4 +X,-Y,1/2+Z
5 1/2+X,1/2+Y,+Z
6 1/2-X,1/2+Y,1/2-Z
7 1/2-X,1/2-Y,-Z
8 1/2+X,1/2-Y,1/2+Z

loop_
_atom_site_label
_atom_site_type_symbol
_atom_site_fract_x
_atom_site_fract_y
_atom_site_fract_z
_atom_site_U_iso_or_equiv
_atom_site_adp_type
_atom_site_occupancy
_atom_site_symmetry_multiplicity
_atom_site_calc_flag
_atom_site_refinement_flags
Ni(1) Ni 0.5000 0.53829(5) 1.2500 0.01779(16) Uani 1.00 2 d S
S(1) S 0.33092(4) 0.56262(8) 1.04692(5) 0.0239(2) Uani 1.00 1 d .
S(2) S 0.19019(4) 0.40186(9) 0.78626(5) 0.0324(2) Uani 1.00 1 d .
S(3) S 0.24992(4) 0.39881(10) 0.73341(6) 0.0370(2) Uani 1.00 1 d .
S(4) S 0.08951(4) 0.56771(8) 0.48352(5) 0.0270(2) Uani 1.00 1 d .
O(1) O 0.36568(12) 0.4745(2) 1.12375(14) 0.0329(5) Uani 1.00 1 d .
O(2) O 0.27986(11) 0.6557(2) 1.05351(14) 0.0319(5) Uani 1.00 1 d .
O(3) O 0.37416(11) 0.6475(2) 1.02703(15) 0.0339(5) Uani 1.00 1 d .
O(4) O 0.11194(14) 0.5420(2) 0.42347(16) 0.0388(5) Uani 1.00 1 d .
O(5) O 0.09002(12) 0.7161(2) 0.50797(16) 0.0380(5) Uani 1.00 1 d .
O(6) O 0.01953(13) 0.5032(3) 0.44782(16) 0.0375(5) Uani 1.00 1 d .
N(1) N 0.51482(12) 0.3846(2) 1.18731(17) 0.0255(5) Uani 1.00 1 d .
N(2) N 0.51672(12) 0.6920(2) 1.18993(15) 0.0230(5) Uani 1.00 1 d .
C(1) C 0.52601(16) 0.8287(3) 1.2371(2) 0.0295(7) Uani 1.00 1 d .
C(2) C 0.57197(17) 0.6721(3) 1.1714(2) 0.0327(7) Uani 1.00 1 d .
C(3) C 0.56040(19) 0.5408(3) 1.1163(2) 0.0360(8) Uani 1.00 1 d .
C(4) C 0.56697(18) 0.4008(3) 1.1630(2) 0.0331(7) Uani 1.00 1 d .
C(5) C 0.52486(16) 0.2475(3) 1.2352(2) 0.0313(7) Uani 1.00 1 d .
C(6) C 0.28209(16) 0.4456(3) 0.95843(19) 0.0258(6) Uani 1.00 1 d .
C(7) C 0.23337(16) 0.5262(3) 0.87656(19) 0.0272(6) Uani 1.00 1 d .
C(8) C 0.20649(16) 0.5230(3) 0.6427(2) 0.0314(7) Uani 1.00 1 d .
C(9) C 0.13782(17) 0.4621(3) 0.5780(2) 0.0296(7) Uani 1.00 1 d .
H(1) H 0.4770 0.7024 1.1369 0.028 Uiso 1.00 1 c R
H(2) H 0.4739 0.3741 1.1357 0.031 Uiso 1.00 1 c R
H(3) H 0.5196 0.9126 1.1996 0.035 Uiso 1.00 1 c R
H(4) H 0.5721 0.8337 1.2885 0.035 Uiso 1.00 1 c R
H(5) H 0.6156 0.6617 1.2264 0.039 Uiso 1.00 1 c R
H(6) H 0.5750 0.7587 1.1414 0.039 Uiso 1.00 1 c R
H(7) H 0.5936 0.5411 1.0966 0.043 Uiso 1.00 1 c R
H(8) H 0.5144 0.5463 1.0646 0.043 Uiso 1.00 1 c R
H(9) H 0.5633 0.3190 1.1255 0.040 Uiso 1.00 1 c R
H(10) H 0.6124 0.3965 1.2156 0.040 Uiso 1.00 1 c R
H(11) H 0.5171 0.1635 1.1972 0.038 Uiso 1.00 1 c R
H(12) H 0.5717 0.2419 1.2852 0.038 Uiso 1.00 1 c R
H(13) H 0.3131 0.3867 0.9477 0.031 Uiso 1.00 1 c R
H(14) H 0.2560 0.3789 0.9735 0.031 Uiso 1.00 1 c R
H(15) H 0.2587 0.5986 0.8636 0.033 Uiso 1.00 1 c R
H(16) H 0.1995 0.5780 0.8851 0.033 Uiso 1.00 1 c R
H(17) H 0.2009 0.6181 0.6634 0.038 Uiso 1.00 1 c R
H(18) H 0.2339 0.5369 0.6150 0.038 Uiso 1.00 1 c R
H(19) H 0.1112 0.4499 0.6068 0.036 Uiso 1.00 1 c R
H(20) H 0.1445 0.3649 0.5605 0.036 Uiso 1.00 1 c R
H(21) H 0.2500 0.7500 1.0000 0.15(3) Uiso 1.00 2 c S
H(22) H 0.007(4) 0.507(9) 0.477(5) 0.03(2) Uiso 0.50 1 c P

loop_
_atom_site_aniso_label
_atom_site_aniso_U_11
_atom_site_aniso_U_22
_atom_site_aniso_U_33
_atom_site_aniso_U_12
_atom_site_aniso_U_13
_atom_site_aniso_U_23
Ni(1) 0.0177(2) 0.0156(2) 0.0186(2) 0.0000 0.0081(2) 0.0000
S(1) 0.0214(3) 0.0252(3) 0.0193(3) 0.0039(2) 0.0061(3) 0.002(2)
S(2) 0.0296(4) 0.0377(4) 0.0246(4) -0.0090(3) 0.0100(3) -0.004(4)
S(3) 0.0285(4) 0.0479(5) 0.0294(4) 0.0105(3) 0.0110(3) -0.0019(19)
S(4) 0.0283(4) 0.0314(4) 0.0237(4) -0.0015(2) 0.0149(3) 0.0003(3)
O(1) 0.0315(12) 0.0350(12) 0.0220(11) 0.0088(9) 0.0063(9) 0.007(7)
O(2) 0.0341(12) 0.0349(11) 0.0264(11) 0.0122(9) 0.0152(10) 0.003(3)
O(3) 0.0248(11) 0.0396(12) 0.0309(11) -0.0075(9) 0.0095(9) 0.0003(2)
O(4) 0.0430(14) 0.0520(15) 0.0329(13) 0.0027(11) 0.0279(12) 0.0008(8)
O(5) 0.0447(14) 0.0298(11) 0.0438(14) 0.0005(10) 0.0257(12) 0.0014(14)
O(6) 0.0298(13) 0.0564(15) 0.0250(12) -0.0098(11) 0.0130(11) -0.002(2)
N(1) 0.0198(12) 0.0232(12) 0.0275(13) 0.0004(9) 0.0076(10) -0.005(5)
N(2) 0.0215(11) 0.0236(11) 0.0196(11) -0.0020(9) 0.0075(9) 0.00012(12)
C(1) 0.0373(17) 0.0187(14) 0.0295(16) -0.0058(12) 0.0150(14) 0.0005(4)
C(2) 0.0313(16) 0.0366(17) 0.0379(18) -0.0012(13) 0.0233(14) 0.004(4)
C(3) 0.0371(19) 0.048(2) 0.0291(17) 0.0022(14) 0.0214(15) -0.004(3)
C(4) 0.0330(17) 0.0344(16) 0.0365(18) 0.0040(13) 0.0211(15) -0.007(7)
C(5) 0.0290(16) 0.0167(13) 0.0383(18) 0.0014(11) 0.0098(14) -0.003(3)
C(6) 0.0283(15) 0.0227(14) 0.0226(15) 0.0002(11) 0.0101(12) -0.002(2)
C(7) 0.0283(16) 0.0283(15) 0.0201(14) 0.0010(12) 0.0088(12) -0.0013(13)
C(8) 0.0275(16) 0.0406(18) 0.0279(16) -0.0012(12) 0.0155(14) -0.003(3)
C(9) 0.0323(17) 0.0289(15) 0.0207(14) -0.0052(12) 0.0086(13) -0.002(2)

loop_
_atom_type_symbol
_atom_type_description
_atom_type_scat_dispersion_real
_atom_type_scat_dispersion_imag
_atom_type_scat_source
Ni Ni 0.339 1.112
;
International Tables for Crystallography
(1992, Vol. C, Tables 4.2.6.8 and 6.1.1.4)
;
N N 0.006 0.003
;
International Tables for Crystallography
(1992, Vol. C, Tables 4.2.6.8 and 6.1.1.4)
;
S S 0.125 0.123
;
International Tables for Crystallography
(1992, Vol. C, Tables 4.2.6.8 and 6.1.1.4)
;
C C 0.003 0.002
;
International Tables for Crystallography
(1992, Vol. C, Tables 4.2.6.8 and 6.1.1.4)
;
H H 0.000 0.000
;
International Tables for Crystallography
(1992, Vol. C, Table 6.1.1.4)
;
O O 0.011 0.006
;
International Tables for Crystallography
(1992, Vol. C, Tables 4.2.6.8 and 6.1.1.4)
;

loop_
_geom_angle_atom_site_label_1
_geom_angle_atom_site_label_2
_geom_angle_atom_site_label_3
_geom_angle
_geom_angle_publ_flag
_geom_angle_site_symmetry_1
_geom_angle_site_symmetry_3
N(1) Ni(1) N(1) 86.40(12) yes . 2_657
N(1) Ni(1) N(2) 93.96(12) yes . .
N(1) Ni(1) N(2) 178.71(8) yes . 2_657
N(1) Ni(1) N(2) 178.71(8) yes 2_657 .
N(1) Ni(1) N(2) 93.96(12) yes 2_657 2_657
N(2) Ni(1) N(2) 85.72(12) yes . 2_657
O(1) S(1) O(2) 108.52(16) yes . .
O(1) S(1) O(3) 115.53(14) yes . .
O(1) S(1) C(6) 107.70(12) yes . .
O(2) S(1) O(3) 111.57(14) yes . .
O(2) S(1) C(6) 105.10(14) yes . .
O(3) S(1) C(6) 107.84(17) yes . .
S(3) S(2) C(7) 103.86(14) yes . .
S(2) S(3) C(8) 102.83(14) yes . .
O(4) S(4) O(5) 116.04(17) yes . .
O(4) S(4) O(6) 108.85(16) yes . .
O(4) S(4) C(9) 110.11(17) yes . .
O(5) S(4) O(6) 110.34(16) yes . .
O(5) S(4) C(9) 109.09(14) yes . .
O(6) S(4) C(9) 101.42(16) yes . .
Ni(1) N(1) C(4) 120.30(18) yes . .
Ni(1) N(1) C(5) 107.9(2) yes . .
C(4) N(1) C(5) 110.5(2) yes . .
Ni(1) N(2) C(1) 108.5(2) yes . .
Ni(1) N(2) C(2) 118.07(18) yes . .
C(1) N(2) C(2) 110.4(2) yes . .
N(2) C(1) C(1) 106.1(2) yes . 2_657
N(2) C(2) C(3) 111.5(2) yes . .
C(2) C(3) C(4) 113.0(3) yes . .
N(1) C(4) C(3) 112.8(3) yes . .
N(1) C(5) C(5) 106.8(2) yes . 2_657
S(1) C(6) C(7) 112.91(19) yes . .
S(2) C(7) C(6) 110.80(19) yes . .
S(3) C(8) C(9) 109.5(2) yes . .
S(4) C(9) C(8) 115.4(2) yes . .
S(1) O(2) H(21) 119.5(2) no . .
S(4) O(6) H(22) 114(6) no . .
Ni(1) N(1) H(2) 105.7 no . .
C(4) N(1) H(2) 105.7 no . .
C(5) N(1) H(2) 105.7 no . .
Ni(1) N(2) H(1) 106.4 no . .
C(1) N(2) H(1) 106.4 no . .
C(2) N(2) H(1) 106.4 no . .
N(2) C(1) H(3) 110.5 no . .
N(2) C(1) H(4) 110.5 no . .
C(1) C(1) H(3) 110.5 no 2_657 .
C(1) C(1) H(4) 110.5 no 2_657 .
H(3) C(1) H(4) 108.7 no . .
N(2) C(2) H(5) 109.3 no . .
N(2) C(2) H(6) 109.3 no . .
C(3) C(2) H(5) 109.3 no . .
C(3) C(2) H(6) 109.3 no . .
H(5) C(2) H(6) 108.0 no . .
C(2) C(3) H(7) 109.0 no . .
C(2) C(3) H(8) 109.0 no . .
C(4) C(3) H(7) 109.0 no . .
C(4) C(3) H(8) 109.0 no . .
H(7) C(3) H(8) 107.8 no . .
N(1) C(4) H(9) 109.0 no . .
N(1) C(4) H(10) 109.0 no . .
C(3) C(4) H(9) 109.0 no . .
C(3) C(4) H(10) 109.0 no . .
H(9) C(4) H(10) 107.8 no . .
N(1) C(5) H(11) 110.4 no . .
N(1) C(5) H(12) 110.4 no . .
C(5) C(5) H(11) 110.4 no 2_657 .
C(5) C(5) H(12) 110.4 no 2_657 .
H(11) C(5) H(12) 108.6 no . .
S(1) C(6) H(13) 109.0 no . .
S(1) C(6) H(14) 109.0 no . .
C(7) C(6) H(13) 109.0 no . .
C(7) C(6) H(14) 109.0 no . .
H(13) C(6) H(14) 107.8 no . .
S(2) C(7) H(15) 109.5 no . .
S(2) C(7) H(16) 109.5 no . .
C(6) C(7) H(15) 109.5 no . .
C(6) C(7) H(16) 109.5 no . .
H(15) C(7) H(16) 108.1 no . .
S(3) C(8) H(17) 109.8 no . .
S(3) C(8) H(18) 109.8 no . .
C(9) C(8) H(17) 109.8 no . .
C(9) C(8) H(18) 109.8 no . .
H(17) C(8) H(18) 108.2 no . .
S(4) C(9) H(19) 108.4 no . .
S(4) C(9) H(20) 108.4 no . .
C(8) C(9) H(19) 108.4 no . .
C(8) C(9) H(20) 108.4 no . .
H(19) C(9) H(20) 107.5 no . .
O(2) H(21) O(2) 180 no . 7_567

loop_
_geom_bond_atom_site_label_1
_geom_bond_atom_site_label_2
_geom_bond_distance
_geom_bond_publ_flag
_geom_bond_site_symmetry_2
Ni(1) N(1) 1.951(2) yes .
Ni(1) N(1) 1.951(2) yes 2_657
Ni(1) N(2) 1.941(2) yes .
Ni(1) N(2) 1.941(2) yes 2_657
S(1) O(1) 1.447(2) yes .
S(1) O(2) 1.506(2) yes .
S(1) O(3) 1.446(3) yes .
S(1) C(6) 1.775(2) yes .
S(2) S(3) 2.0280(16) yes .
S(2) C(7) 1.819(2) yes .
S(3) C(8) 1.824(3) yes .
S(4) O(4) 1.435(3) yes .
S(4) O(5) 1.440(2) yes .
S(4) O(6) 1.513(2) yes .
S(4) C(9) 1.778(2) yes .
N(1) C(4) 1.476(6) yes .
N(1) C(5) 1.486(4) yes .
N(2) C(1) 1.478(3) yes .
N(2) C(2) 1.477(5) yes .
C(1) C(1) 1.485(6) yes 2_657
C(2) C(3) 1.505(5) yes .
C(3) C(4) 1.510(5) yes .
C(5) C(5) 1.483(6) yes 2_657
C(6) C(7) 1.517(3) yes .
C(8) C(9) 1.511(4) yes .
O(2) H(21) 1.2199(19) no .
N(1) H(2) 0.930 no .
N(2) H(1) 0.930 no .
C(1) H(3) 0.990 no .
C(1) H(4) 0.990 no .
C(2) H(5) 0.990 no .
C(2) H(6) 0.990 no .
C(3) H(7) 0.990 no .
C(3) H(8) 0.990 no .
C(4) H(9) 0.990 no .
C(4) H(10) 0.990 no .
C(5) H(11) 0.990 no .
C(5) H(12) 0.990 no .
C(6) H(13) 0.990 no .
C(6) H(14) 0.990 no .
C(7) H(15) 0.990 no .
C(7) H(16) 0.990 no .
C(8) H(17) 0.990 no .
C(8) H(18) 0.990 no .
C(9) H(19) 0.990 no .
C(9) H(20) 0.990 no .

loop_
_geom_contact_atom_site_label_1
_geom_contact_atom_site_label_2
_geom_contact_distance
_geom_contact_site_symmetry_2
Ni(1) O(1) 2.804(2) .
Ni(1) O(1) 2.804(2) 2_657
S(3) C(2) 3.591(3) 3_667
S(4) O(6) 3.371(3) 3_566
O(1) Ni(1) 2.804(2) .
O(1) N(1) 3.114(3) .
O(1) N(1) 3.207(2) 2_657
O(1) C(4) 3.404(4) 2_657
O(1) C(5) 3.267(3) 2_657
O(2) C(8) 3.302(5) 4_565
O(3) N(2) 3.113(2) .
O(3) C(9) 3.407(3) 6_556
O(4) C(1) 3.510(3) 5_444
O(4) C(1) 3.597(3) 6_546
O(4) C(5) 3.495(3) 5_454
O(4) C(5) 3.534(3) 6_556
O(4) C(7) 3.355(5) 4_564
O(5) N(1) 3.461(3) 6_556
O(5) C(2) 3.342(5) 8_464
O(5) C(3) 3.270(5) 8_464
O(5) C(6) 3.415(4) 6_556
O(6) S(4) 3.371(3) 3_566
O(6) O(6) 2.462(5) 3_566
O(6) C(1) 3.356(4) 6_546
O(6) C(9) 3.408(5) 3_566
N(1) O(1) 3.114(3) .
N(1) O(1) 3.207(2) 2_657
N(1) O(5) 3.461(3) 6_546
N(2) O(3) 3.113(2) .
C(1) O(4) 3.510(3) 5_556
C(1) O(4) 3.597(3) 6_556
C(1) O(6) 3.356(4) 6_556
C(2) S(3) 3.591(3) 3_667
C(2) O(5) 3.342(5) 8_565
C(3) O(5) 3.270(5) 8_565
C(4) O(1) 3.404(4) 2_657
C(5) O(1) 3.267(3) 2_657
C(5) O(4) 3.495(3) 5_546
C(5) O(4) 3.534(3) 6_546
C(6) O(5) 3.415(4) 6_546
C(7) O(4) 3.355(5) 4_565
C(8) O(2) 3.302(5) 4_564
C(9) O(3) 3.407(3) 6_546
C(9) O(6) 3.408(5) 3_566
S(1) H(1) 3.159 .
S(1) H(2) 3.316 .
S(1) H(18) 3.175 4_565
S(2) H(9) 3.527 8_454
S(2) H(10) 3.180 8_454
S(2) H(11) 3.492 8_454
S(2) H(12) 3.016 8_454
S(2) H(17) 3.412 6_546
S(3) H(5) 2.840 3_667
S(3) H(7) 3.370 3_667
S(3) H(10) 3.381 3_667
S(3) H(15) 3.234 6_546
S(3) H(17) 3.057 6_546
S(4) H(2) 3.404 6_556
S(4) H(3) 3.285 6_546
S(4) H(6) 3.428 8_464
S(4) H(11) 3.043 6_556
S(4) H(13) 3.524 6_556
S(4) H(22) 1.91(11) .
S(4) H(22) 2.74(11) 3_566
O(1) H(1) 3.225 .
O(1) H(2) 2.552 .
O(1) H(5) 3.051 2_657
O(1) H(10) 2.771 2_657
O(1) H(12) 2.643 2_657
O(1) H(18) 2.945 4_565
O(2) H(4) 3.533 2_657
O(2) H(5) 3.435 2_657
O(2) H(18) 2.589 4_565
O(2) H(20) 3.175 4_565
O(3) H(1) 2.231 .
O(3) H(2) 3.302 .
O(3) H(4) 3.372 2_657
O(3) H(7) 3.201 3_667
O(3) H(8) 3.075 .
O(3) H(20) 2.457 6_556
O(4) H(1) 3.599 6_546
O(4) H(2) 3.509 6_556
O(4) H(3) 2.936 6_546
O(4) H(4) 2.864 5_444
O(4) H(11) 2.861 6_556
O(4) H(12) 2.854 5_454
O(4) H(14) 3.035 4_564
O(4) H(16) 2.674 4_564
O(4) H(22) 3.03(12) .
O(5) H(2) 2.670 6_556
O(5) H(6) 2.608 8_464
O(5) H(7) 2.735 8_464
O(5) H(8) 3.268 8_464
O(5) H(9) 3.229 6_556
O(5) H(11) 3.270 6_556
O(5) H(13) 2.501 6_556
O(5) H(22) 2.57(9) .
O(5) H(22) 3.15(10) 3_566
O(6) H(1) 3.195 6_546
O(6) H(3) 2.478 6_546
O(6) H(6) 2.975 6_546
O(6) H(9) 3.367 6_556
O(6) H(11) 2.740 6_556
O(6) H(19) 2.669 3_566
O(6) H(22) 0.71(11) .
O(6) H(22) 1.75(11) 3_566
C(1) H(11) 3.163 1_565
C(1) H(16) 3.586 8_565
C(2) H(17) 3.599 8_565
C(3) H(8) 2.920 3_667
C(4) H(8) 3.570 3_667
C(5) H(3) 3.155 1_545
C(6) H(7) 3.465 3_667
C(6) H(14) 3.518 7_557
C(6) H(18) 3.520 4_565
C(7) H(4) 3.447 8_464
C(9) H(6) 3.425 8_464
C(9) H(9) 3.450 8_454
C(9) H(22) 2.63(8) .
C(9) H(22) 2.96(10) 3_566
H(1) S(1) 3.159 .
H(1) O(1) 3.225 .
H(1) O(3) 2.231 .
H(1) O(4) 3.599 6_556
H(1) O(6) 3.195 6_556
H(1) H(20) 3.546 6_556
H(2) S(1) 3.316 .
H(2) S(4) 3.404 6_546
H(2) O(1) 2.552 .
H(2) O(3) 3.302 .
H(2) O(4) 3.509 6_546
H(2) O(5) 2.670 6_546
H(2) H(13) 3.515 .
H(3) S(4) 3.285 6_556
H(3) O(4) 2.936 6_556
H(3) O(6) 2.478 6_556
H(3) C(5) 3.155 1_565
H(3) H(11) 2.323 1_565
H(3) H(11) 3.340 2_667
H(3) H(12) 3.350 1_565
H(3) H(19) 3.521 8_565
H(3) H(22) 3.045 6_556
H(4) O(2) 3.533 2_657
H(4) O(3) 3.372 2_657
H(4) O(4) 2.864 5_556
H(4) C(7) 3.447 8_565
H(4) H(11) 3.392 1_565
H(4) H(16) 2.653 8_565
H(5) S(3) 2.840 3_667
H(5) O(1) 3.051 2_657
H(5) O(2) 3.435 2_657
H(5) H(16) 3.476 8_565
H(5) H(17) 3.394 8_565
H(6) S(4) 3.428 8_565
H(6) O(5) 2.608 8_565
H(6) O(6) 2.975 6_556
H(6) C(9) 3.425 8_565
H(6) H(17) 2.934 8_565
H(6) H(19) 2.978 8_565
H(6) H(22) 3.044 6_556
H(6) H(22) 3.350 8_565
H(7) S(3) 3.370 3_667
H(7) O(3) 3.201 3_667
H(7) O(5) 2.735 8_565
H(7) C(6) 3.465 3_667
H(7) H(8) 2.810 3_667
H(7) H(13) 2.721 3_667
H(7) H(15) 3.342 3_667
H(8) O(3) 3.075 .
H(8) O(5) 3.268 8_565
H(8) C(3) 2.920 3_667
H(8) C(4) 3.570 3_667
H(8) H(7) 2.810 3_667
H(8) H(8) 2.242 3_667
H(8) H(9) 3.201 3_667
H(9) S(2) 3.527 8_555
H(9) O(5) 3.229 6_546
H(9) O(6) 3.367 6_546
H(9) C(9) 3.450 8_555
H(9) H(8) 3.201 3_667
H(9) H(19) 2.807 8_555
H(9) H(20) 3.154 8_555
H(9) H(22) 3.367 6_546
H(10) S(2) 3.180 8_555
H(10) S(3) 3.381 3_667
H(10) O(1) 2.771 2_657
H(10) H(18) 3.339 3_667
H(11) S(2) 3.492 8_555
H(11) S(4) 3.043 6_546
H(11) O(4) 2.861 6_546
H(11) O(5) 3.270 6_546
H(11) O(6) 2.740 6_546
H(11) C(1) 3.163 1_545
H(11) H(3) 2.323 1_545
H(11) H(3) 3.340 2_647
H(11) H(4) 3.392 1_545
H(11) H(19) 3.463 8_555
H(11) H(22) 3.241 6_546
H(12) S(2) 3.016 8_555
H(12) O(1) 2.643 2_657
H(12) O(4) 2.854 5_546
H(12) H(3) 3.350 1_545
H(13) S(4) 3.524 6_546
H(13) O(5) 2.501 6_546
H(13) H(2) 3.515 .
H(13) H(7) 2.721 3_667
H(13) H(14) 3.586 7_557
H(13) H(17) 3.105 6_546
H(13) H(18) 3.416 6_546
H(14) O(4) 3.035 4_565
H(14) C(6) 3.518 7_557
H(14) H(13) 3.586 7_557
H(14) H(14) 2.636 7_557
H(14) H(18) 2.946 4_565
H(15) S(3) 3.234 6_556
H(15) H(7) 3.342 3_667
H(15) H(20) 3.127 6_556
H(16) O(4) 2.674 4_565
H(16) C(1) 3.586 8_464
H(16) H(4) 2.653 8_464
H(16) H(5) 3.476 8_464
H(17) S(2) 3.412 6_556
H(17) S(3) 3.057 6_556
H(17) C(2) 3.599 8_464
H(17) H(5) 3.394 8_464
H(17) H(6) 2.934 8_464
H(17) H(13) 3.105 6_556
H(18) S(1) 3.175 4_564
H(18) O(1) 2.945 4_564
H(18) O(2) 2.589 4_564
H(18) C(6) 3.520 4_564
H(18) H(10) 3.339 3_667
H(18) H(13) 3.416 6_556
H(18) H(14) 2.946 4_564
H(18) H(21) 3.502 4_564
H(19) O(6) 2.669 3_566
H(19) H(3) 3.521 8_464
H(19) H(6) 2.978 8_464
H(19) H(9) 2.807 8_454
H(19) H(11) 3.463 8_454
H(19) H(22) 2.397 .
H(19) H(22) 2.372 3_566
H(20) O(2) 3.175 4_564
H(20) O(3) 2.457 6_546
H(20) H(1) 3.546 6_546
H(20) H(9) 3.154 8_454
H(20) H(15) 3.127 6_546
H(20) H(21) 3.296 4_564
H(20) H(22) 3.009 .
H(20) H(22) 3.400 3_566
H(21) H(18) 3.502 4_565
H(21) H(18) 3.502 6_556
H(21) H(20) 3.296 4_565
H(21) H(20) 3.296 6_556
H(22) S(4) 1.91(11) .
H(22) S(4) 2.74(11) 3_566
H(22) O(4) 3.03(12) .
H(22) O(5) 2.57(9) .
H(22) O(5) 3.15(10) 3_566
H(22) O(6) 0.71(11) .
H(22) O(6) 1.75(11) 3_566
H(22) C(9) 2.63(8) .
H(22) C(9) 2.96(10) 3_566
H(22) H(3) 3.045 6_546
H(22) H(6) 3.044 6_546
H(22) H(6) 3.350 8_464
H(22) H(9) 3.367 6_556
H(22) H(11) 3.241 6_556
H(22) H(19) 2.397 .
H(22) H(19) 2.372 3_566
H(22) H(20) 3.009 .
H(22) H(20) 3.400 3_566
H(22) H(22) 1.04(16) 3_566

loop_
_geom_torsion_atom_site_label_1
_geom_torsion_atom_site_label_2
_geom_torsion_atom_site_label_3
_geom_torsion_atom_site_label_4
_geom_torsion
_geom_torsion_site_symmetry_1
_geom_torsion_site_symmetry_3
_geom_torsion_site_symmetry_4
N(1) Ni(1) N(1) C(4) -142.6(2) . 2_657 2_657
N(1) Ni(1) N(1) C(5) -14.61(17) . 2_657 2_657
N(1) Ni(1) N(1) C(4) -142.6(2) 2_657 . .
N(1) Ni(1) N(1) C(5) -14.61(17) 2_657 . .
N(1) Ni(1) N(2) C(1) -166.26(17) . . .
N(1) Ni(1) N(2) C(2) -39.72(19) . . .
N(2) Ni(1) N(1) C(4) 36.2(2) . . .
N(2) Ni(1) N(1) C(5) 164.15(17) . . .
N(1) Ni(1) N(2) C(1) -166.26(17) 2_657 2_657 2_657
N(1) Ni(1) N(2) C(2) -39.72(19) 2_657 2_657 2_657
N(2) Ni(1) N(1) C(4) 36.2(2) 2_657 2_657 2_657
N(2) Ni(1) N(1) C(5) 164.15(17) 2_657 2_657 2_657
N(2) Ni(1) N(2) C(1) 15.00(17) . 2_657 2_657
N(2) Ni(1) N(2) C(2) 141.54(19) . 2_657 2_657
N(2) Ni(1) N(2) C(1) 15.00(17) 2_657 . .
N(2) Ni(1) N(2) C(2) 141.54(19) 2_657 . .
O(1) S(1) C(6) C(7) 169.6(2) . . .
O(2) S(1) C(6) C(7) 54.1(3) . . .
O(3) S(1) C(6) C(7) -65.1(3) . . .
S(3) S(2) C(7) C(6) -91.7(2) . . .
C(7) S(2) S(3) C(8) -99.13(13) . . .
S(2) S(3) C(8) C(9) -64.6(2) . . .
O(4) S(4) C(9) C(8) 80.8(3) . . .
O(5) S(4) C(9) C(8) -47.6(3) . . .
O(6) S(4) C(9) C(8) -164.1(3) . . .
Ni(1) N(1) C(4) C(3) -51.5(3) . . .
Ni(1) N(1) C(5) C(5) 40.9(2) . . 2_657
C(4) N(1) C(5) C(5) 174.3(2) . . 2_657
C(5) N(1) C(4) C(3) -178.3(2) . . .
Ni(1) N(2) C(1) C(1) -41.6(2) . . 2_657
Ni(1) N(2) C(2) C(3) 59.6(2) . . .
C(1) N(2) C(2) C(3) -174.7(2) . . .
C(2) N(2) C(1) C(1) -172.4(2) . . 2_657
N(2) C(1) C(1) N(2) 54.0(2) . 2_657 2_657
N(2) C(2) C(3) C(4) -68.9(3) . . .
C(2) C(3) C(4) N(1) 64.3(3) . . .
N(1) C(5) C(5) N(1) -53.7(2) . 2_657 2_657
S(1) C(6) C(7) S(2) 175.1(2) . . .
S(3) C(8) C(9) S(4) -178.2(2) . . .
